data_7159529
loop_
_publ_author_name
'Xue, Aiqi'
'Wei, Shiqiang'
'Wei, Xingfu'
'Huang, Yue'
'Qu, Jingping'
'Wang, Baomin'

_publ_section_title
;
 Squaramide-catalyzed asymmetric regioselective allylic alkylation of
 4-aminopyrazolones with Morita-Baylis-Hillman carbonates.
;
_journal_issue 35
_journal_name_full 'Organic &amp; biomolecular chemistry'
_journal_page_first 7173
_journal_page_last 7179
_journal_paper_doi 10.1039/d3ob01098h
_journal_volume 21
_journal_year 2023
_chemical_absolute_configuration syn
_chemical_formula_moiety 'C25 H21 N3 O4 S'
_chemical_formula_sum 'C25 H21 N3 O4 S'
_chemical_formula_weight 459.51
_space_group_crystal_system tetragonal
_space_group_IT_number 78
_space_group_name_Hall 'P 4cw'
_space_group_name_H-M_alt 'P 43'
_atom_sites_solution_hydrogens mixed
_atom_sites_solution_primary dual
_audit_creation_date 2021-06-24
_audit_creation_method
;
Olex2 1.2
(compiled 2018.05.29 svn.r3508 for OlexSys, GUI svn.r5506)
;
_audit_update_record
;
2022-06-24 deposited with the CCDC.	2023-08-14 downloaded from the CCDC.
;
_cell_angle_alpha 90
_cell_angle_beta 90
_cell_angle_gamma 90
_cell_formula_units_Z 4
_cell_length_a 11.7405(7)
_cell_length_b 11.7405(7)
_cell_length_c 16.9107(15)
_cell_measurement_reflns_used 5914
_cell_measurement_temperature 298(2)
_cell_measurement_theta_max 29.593
_cell_measurement_theta_min 2.454
_cell_volume 2331.0(3)
_computing_cell_refinement 'SAINT V8.40A (?, 2016)'
_computing_data_collection 'Bruker SMART'
_computing_data_reduction 'SAINT V8.40A (?, 2016)'
_computing_molecular_graphics 'Olex2 (Dolomanov et al., 2009)'
_computing_publication_material 'Olex2 (Dolomanov et al., 2009)'
_computing_structure_refinement 'ShelXL (Sheldrick, 2015)'
_computing_structure_solution 'ShelXT (Sheldrick, 2015)'
_diffrn_ambient_temperature 298.0
_diffrn_measured_fraction_theta_full 1.000
_diffrn_measured_fraction_theta_max 0.999
_diffrn_measurement_device_type 'CCD area detector'
_diffrn_measurement_method 'phi and omega scans'
_diffrn_radiation_monochromator graphite
_diffrn_radiation_type MoK\a
_diffrn_radiation_wavelength 0.71073
_diffrn_reflns_av_R_equivalents 0.0375
_diffrn_reflns_av_unetI/netI 0.0426
_diffrn_reflns_Laue_measured_fraction_full 1.000
_diffrn_reflns_Laue_measured_fraction_max 0.999
_diffrn_reflns_limit_h_max 13
_diffrn_reflns_limit_h_min -14
_diffrn_reflns_limit_k_max 14
_diffrn_reflns_limit_k_min -14
_diffrn_reflns_limit_l_max 20
_diffrn_reflns_limit_l_min -20
_diffrn_reflns_number 14634
_diffrn_reflns_point_group_measured_fraction_full 1.000
_diffrn_reflns_point_group_measured_fraction_max 1.000
_diffrn_reflns_theta_full 25.242
_diffrn_reflns_theta_max 25.663
_diffrn_reflns_theta_min 2.112
_diffrn_source 'sealed tube'
_exptl_absorpt_coefficient_mu 0.175
_exptl_absorpt_correction_T_max 0.7460
_exptl_absorpt_correction_T_min 0.6707
_exptl_absorpt_correction_type empirical
_exptl_absorpt_process_details
'SADABS-2016/2 (Bruker,2016/2) was used for absorption correction. wR2(int) was 0.1595 before and 0.0698 after correction. The Ratio of minimum to maximum transmission is 0.8991. The \l/2 correction factor is Not present.'
_exptl_crystal_colour colourless
_exptl_crystal_colour_primary colourless
_exptl_crystal_density_diffrn 1.309
_exptl_crystal_description needle
_exptl_crystal_F_000 960
_exptl_crystal_size_max 0.4
_exptl_crystal_size_mid 0.04
_exptl_crystal_size_min 0.04
_exptl_transmission_factor_max 0.7460
_exptl_transmission_factor_min 0.6707
_refine_diff_density_max 0.464
_refine_diff_density_min -0.435
_refine_diff_density_rms 0.053
_refine_ls_abs_structure_details
;
 Refined as an inversion twin.
;
_refine_ls_abs_structure_Flack 0.1(2)
_refine_ls_extinction_method none
_refine_ls_goodness_of_fit_ref 1.017
_refine_ls_hydrogen_treatment mixed
_refine_ls_matrix_type full
_refine_ls_number_parameters 304
_refine_ls_number_reflns 4416
_refine_ls_number_restraints 2
_refine_ls_restrained_S_all 1.020
_refine_ls_R_factor_all 0.0895
_refine_ls_R_factor_gt 0.0580
_refine_ls_shift/su_max 0.000
_refine_ls_shift/su_mean 0.000
_refine_ls_structure_factor_coef Fsqd
_refine_ls_weighting_details 'w=1/[\s^2^(Fo^2^)+(0.1147P)^2^+0.1424P] where P=(Fo^2^+2Fc^2^)/3'
_refine_ls_weighting_scheme calc
_refine_ls_wR_factor_gt 0.1527
_refine_ls_wR_factor_ref 0.1722
_reflns_Friedel_coverage 0.931
_reflns_Friedel_fraction_full 1.000
_reflns_Friedel_fraction_max 1.000
_reflns_number_gt 3186
_reflns_number_total 4416
_reflns_threshold_expression 'I > 2\s(I)'
_cod_data_source_file d3ob01098h2.cif
_cod_data_source_block 1
_cod_depositor_comments 'Adding full bibliography for 7159529--7159530.cif.'
_cod_database_code 7159529
_shelx_shelxl_version_number 2018/3
_shelx_space_group_comment
;
The symmetry employed for this shelxl refinement is uniquely defined
by the following loop, which should always be used as a source of
symmetry information in preference to the above space-group names.
They are only intended as comments.
;
_shelx_estimated_absorpt_t_max 0.993
_shelx_estimated_absorpt_t_min 0.933
_olex2_refinement_description
;
1. Twinned data refinement
 Scales: 0.9(2)
 0.1(2)
2. Fixed Uiso
 At 1.2 times of:
  All C(H) groups, All C(H,H) groups
 At 1.5 times of:
  All C(H,H,H) groups
3. Rigid bond restraints
 C004, C00O
 with sigma for 1-2 distances of 0.001 and sigma for 1-3 distances of 0.002
4.a Secondary CH2 refined with riding coordinates:
 C00I(H00A,H00B)
4.b Aromatic/amide H refined with riding coordinates:
 C004(H004), C00K(H00K), C00L(H00L), C00M(H00M), C00N(H00N), C00O(H00O),
 C00P(H00P), C00Q(H00Q), C00R(H00R), C00T(H00T), C00V(H00V), C00W(H00W),
 C00X(H00X)
4.c X=CH2 refined with riding coordinates:
 C00S(H00C,H00D)
4.d Idealised Me refined as rotating group:
 C00U(H00E,H00F,H00G)
;
_olex2_submission_special_instructions 'No special instructions were received'

loop_
_space_group_symop_operation_xyz
'x, y, z'
'-x, -y, z+1/2'
'-y, x, z+3/4'
'y, -x, z+1/4'

loop_
_atom_site_label
_atom_site_type_symbol
_atom_site_fract_x
_atom_site_fract_y
_atom_site_fract_z
_atom_site_U_iso_or_equiv
_atom_site_adp_type
_atom_site_occupancy
_atom_site_site_symmetry_order
_atom_site_calc_flag
_atom_site_refinement_flags_posn
_atom_site_refinement_flags_adp
_atom_site_refinement_flags_occupancy
_atom_site_disorder_assembly
_atom_site_disorder_group
S001 S 0.38275(15) 0.45750(17) 0.41644(14) 0.0795(6) Uani 1 1 d . . . . .
O002 O 0.5868(3) 0.6128(3) 0.4200(2) 0.0511(9) Uani 1 1 d . . . . .
O003 O 0.6467(4) 0.7874(3) 0.5556(3) 0.0636(11) Uani 1 1 d . . . . .
C004 C 0.5116(4) 0.3294(4) 0.5108(3) 0.0348(10) Uani 1 1 d . U . . .
H004 H 0.571011 0.301588 0.541596 0.042 Uiso 1 1 calc R . . . .
N005 N 0.6667(3) 0.5335(3) 0.5273(3) 0.0406(10) Uani 1 1 d . . . . .
O006 O 1.0461(3) 0.5807(4) 0.5661(3) 0.0655(11) Uani 1 1 d . . . . .
N007 N 0.8505(4) 0.7011(4) 0.4201(3) 0.0479(10) Uani 1 1 d . . . . .
N008 N 0.7806(4) 0.7823(3) 0.4551(3) 0.0481(11) Uani 1 1 d . . . . .
O009 O 1.0930(4) 0.7635(4) 0.5754(4) 0.0957(18) Uani 1 1 d . . . . .
C00A C 0.5868(4) 0.5369(4) 0.4703(3) 0.0412(11) Uani 1 1 d . . . . .
C00B C 0.8978(4) 0.5046(4) 0.4287(3) 0.0422(11) Uani 1 1 d . . . . .
C00C C 0.8376(4) 0.6056(4) 0.4566(3) 0.0405(11) Uani 1 1 d . . . . .
C00D C 0.7590(4) 0.6161(4) 0.5268(3) 0.0386(11) Uani 1 1 d . . . . .
C00E C 0.5018(4) 0.4446(4) 0.4701(3) 0.0443(12) Uani 1 1 d . . . . .
C00F C 0.7156(5) 0.7394(4) 0.5158(3) 0.0466(12) Uani 1 1 d . . . . .
C00G C 0.9108(5) 0.7020(5) 0.6195(3) 0.0514(13) Uani 1 1 d . . . . .
C00H C 1.0257(5) 0.6882(5) 0.5847(4) 0.0568(15) Uani 1 1 d . . . . .
C00I C 0.8203(4) 0.6111(5) 0.6069(3) 0.0452(12) Uani 1 1 d . . . . .
H00A H 0.763931 0.617966 0.648565 0.054 Uiso 1 1 calc R . . . .
H00B H 0.855816 0.536870 0.612217 0.054 Uiso 1 1 calc R . . . .
C00J C 0.7800(6) 0.8936(4) 0.4229(4) 0.0595(15) Uani 1 1 d . . . . .
C00K C 0.8858(5) 0.3996(5) 0.4638(4) 0.0559(14) Uani 1 1 d . . . . .
H00K H 0.836031 0.391111 0.506146 0.067 Uiso 1 1 calc R . . . .
C00L C 0.9737(5) 0.5137(6) 0.3657(4) 0.0603(15) Uani 1 1 d . . . . .
H00L H 0.983533 0.583666 0.340797 0.072 Uiso 1 1 calc R . . . .
C00M C 0.3354(5) 0.3329(7) 0.4431(5) 0.077(2) Uani 1 1 d . . . . .
H00M H 0.264868 0.305345 0.426984 0.092 Uiso 1 1 calc R . . . .
C00N C 0.9469(6) 0.3062(5) 0.4370(5) 0.0695(19) Uani 1 1 d . . . . .
H00N H 0.938011 0.235714 0.461327 0.083 Uiso 1 1 calc R . . . .
C00O C 0.4048(5) 0.2733(5) 0.4897(5) 0.0669(17) Uani 1 1 d . U . . .
H00O H 0.386537 0.200676 0.507603 0.080 Uiso 1 1 calc R . . . .
C00P C 0.6875(7) 0.9643(6) 0.4355(5) 0.077(2) Uani 1 1 d . . . . .
H00P H 0.624294 0.940898 0.464366 0.092 Uiso 1 1 calc R . . . .
C00Q C 1.0211(5) 0.3182(6) 0.3740(5) 0.076(2) Uani 1 1 d . . . . .
H00Q H 1.061734 0.255729 0.355285 0.091 Uiso 1 1 calc R . . . .
C00R C 1.0339(6) 0.4214(6) 0.3399(5) 0.0731(19) Uani 1 1 d . . . . .
H00R H 1.084629 0.429776 0.298027 0.088 Uiso 1 1 calc R . . . .
C00S C 0.8907(7) 0.7945(7) 0.6603(5) 0.083(2) Uani 1 1 d . . . . .
H00C H 0.947690 0.848740 0.666640 0.100 Uiso 1 1 calc R . . . .
H00D H 0.819492 0.805908 0.682992 0.100 Uiso 1 1 calc R . . . .
C00T C 0.8727(7) 0.9266(6) 0.3785(5) 0.082(2) Uani 1 1 d . . . . .
H00T H 0.934326 0.878045 0.370990 0.098 Uiso 1 1 calc R . . . .
C00U C 1.1550(6) 0.5540(8) 0.5279(6) 0.089(2) Uani 1 1 d . . . . .
H00E H 1.165861 0.603435 0.483267 0.134 Uiso 1 1 calc GR . . . .
H00F H 1.154454 0.476238 0.510337 0.134 Uiso 1 1 calc GR . . . .
H00G H 1.215991 0.564905 0.564919 0.134 Uiso 1 1 calc GR . . . .
C00V C 0.8710(10) 1.0376(9) 0.3445(7) 0.123(4) Uani 1 1 d . . . . .
H00V H 0.930842 1.061572 0.312625 0.147 Uiso 1 1 calc R . . . .
C00W C 0.6951(11) 1.0756(7) 0.4013(7) 0.112(4) Uani 1 1 d . . . . .
H00W H 0.635416 1.126162 0.409991 0.134 Uiso 1 1 calc R . . . .
C00X C 0.7804(12) 1.1096(8) 0.3590(8) 0.117(4) Uani 1 1 d . . . . .
H00X H 0.780675 1.182972 0.338266 0.141 Uiso 1 1 calc R . . . .
H005 H 0.652(4) 0.487(5) 0.569(4) 0.042(13) Uiso 1 1 d . . . . .

loop_
_atom_site_aniso_label
_atom_site_aniso_U_11
_atom_site_aniso_U_22
_atom_site_aniso_U_33
_atom_site_aniso_U_23
_atom_site_aniso_U_13
_atom_site_aniso_U_12
S001 0.0564(10) 0.0855(12) 0.0967(13) 0.0125(11) -0.0096(9) -0.0041(8)
O002 0.052(2) 0.056(2) 0.046(2) 0.0128(19) -0.0100(17) -0.0051(16)
O003 0.065(3) 0.059(2) 0.067(3) -0.006(2) 0.008(2) 0.014(2)
C004 0.043(2) 0.029(2) 0.033(2) -0.0003(19) -0.0077(19) -0.0052(18)
N005 0.040(2) 0.047(2) 0.035(2) 0.007(2) 0.0003(18) -0.0044(18)
O006 0.052(2) 0.065(3) 0.079(3) -0.014(2) 0.001(2) -0.0015(19)
N007 0.048(2) 0.050(3) 0.045(2) 0.004(2) 0.007(2) -0.0023(19)
N008 0.055(3) 0.037(2) 0.052(3) 0.009(2) 0.005(2) -0.003(2)
O009 0.076(3) 0.075(3) 0.136(5) -0.011(3) 0.014(3) -0.030(3)
C00A 0.037(2) 0.051(3) 0.035(2) 0.002(2) 0.003(2) 0.001(2)
C00B 0.040(3) 0.044(3) 0.043(3) -0.003(2) -0.001(2) -0.003(2)
C00C 0.040(3) 0.039(3) 0.042(3) 0.006(2) -0.003(2) -0.003(2)
C00D 0.041(3) 0.040(2) 0.035(3) 0.006(2) 0.002(2) -0.004(2)
C00E 0.042(3) 0.048(3) 0.043(3) 0.001(2) 0.007(2) 0.001(2)
C00F 0.047(3) 0.046(3) 0.046(3) -0.001(2) 0.002(2) 0.007(2)
C00G 0.057(3) 0.049(3) 0.048(3) -0.003(3) -0.009(3) -0.004(2)
C00H 0.048(3) 0.064(4) 0.058(4) -0.003(3) -0.008(3) -0.012(3)
C00I 0.046(3) 0.054(3) 0.036(3) 0.004(2) 0.002(2) -0.007(2)
C00J 0.082(4) 0.036(3) 0.061(4) 0.007(3) -0.025(3) -0.008(3)
C00K 0.063(3) 0.046(3) 0.059(3) -0.001(3) -0.002(3) 0.003(3)
C00L 0.058(3) 0.061(3) 0.062(4) -0.006(3) 0.017(3) -0.003(3)
C00M 0.038(3) 0.106(5) 0.086(5) -0.019(4) 0.004(3) -0.019(3)
C00N 0.072(4) 0.048(3) 0.088(5) -0.002(3) -0.014(4) 0.010(3)
C00O 0.053(3) 0.055(3) 0.093(5) 0.003(3) -0.008(3) -0.021(3)
C00P 0.104(5) 0.052(4) 0.075(5) 0.002(3) -0.023(4) 0.010(4)
C00Q 0.054(4) 0.072(5) 0.102(6) -0.036(4) -0.007(4) 0.015(3)
C00R 0.064(4) 0.073(5) 0.082(5) -0.021(4) 0.020(3) 0.001(3)
C00S 0.081(4) 0.079(5) 0.089(5) -0.035(4) -0.008(4) -0.002(4)
C00T 0.084(5) 0.061(4) 0.100(6) 0.033(4) -0.013(4) -0.027(3)
C00U 0.048(4) 0.121(6) 0.098(6) -0.021(5) 0.006(4) 0.003(4)
C00V 0.151(10) 0.090(7) 0.127(8) 0.050(6) -0.041(7) -0.066(7)
C00W 0.173(10) 0.044(4) 0.118(8) 0.001(5) -0.065(8) 0.017(5)
C00X 0.168(11) 0.050(5) 0.134(9) 0.027(6) -0.067(9) -0.026(6)

loop_
_atom_type_symbol
_atom_type_description
_atom_type_scat_dispersion_real
_atom_type_scat_dispersion_imag
_atom_type_scat_source
C C 0.0033 0.0016 'International Tables Vol C Tables 4.2.6.8 and 6.1.1.4'
H H 0.0000 0.0000 'International Tables Vol C Tables 4.2.6.8 and 6.1.1.4'
N N 0.0061 0.0033 'International Tables Vol C Tables 4.2.6.8 and 6.1.1.4'
O O 0.0106 0.0060 'International Tables Vol C Tables 4.2.6.8 and 6.1.1.4'
S S 0.1246 0.1234 'International Tables Vol C Tables 4.2.6.8 and 6.1.1.4'

loop_
_geom_angle_atom_site_label_1
_geom_angle_atom_site_label_2
_geom_angle_atom_site_label_3
_geom_angle
_geom_angle_site_symmetry_1
_geom_angle_site_symmetry_3
_geom_angle_publ_flag
C00M S001 C00E 93.1(3) . . ?
C00O C004 C00E 103.1(4) . . ?
C00A N005 C00D 119.7(4) . . ?
C00H O006 C00U 117.8(5) . . ?
C00C N007 N008 108.9(4) . . ?
N007 N008 C00J 118.2(5) . . ?
C00F N008 N007 113.2(4) . . ?
C00F N008 C00J 128.5(5) . . ?
O002 C00A N005 121.1(5) . . ?
O002 C00A C00E 122.0(5) . . ?
N005 C00A C00E 116.9(5) . . ?
C00K C00B C00C 122.6(5) . . ?
C00K C00B C00L 117.7(5) . . ?
C00L C00B C00C 119.7(5) . . ?
N007 C00C C00B 119.7(5) . . ?
N007 C00C C00D 112.2(4) . . ?
C00B C00C C00D 128.2(4) . . ?
N005 C00D C00C 113.9(4) . . ?
N005 C00D C00F 112.3(4) . . ?
N005 C00D C00I 108.5(4) . . ?
C00C C00D C00F 100.6(4) . . ?
C00C C00D C00I 113.9(4) . . ?
C00I C00D C00F 107.3(4) . . ?
C004 C00E S001 112.9(4) . . ?
C00A C00E S001 120.0(4) . . ?
C00A C00E C004 127.0(5) . . ?
O003 C00F N008 128.6(5) . . ?
O003 C00F C00D 126.7(5) . . ?
N008 C00F C00D 104.5(4) . . ?
C00H C00G C00I 120.3(5) . . ?
C00S C00G C00H 117.7(6) . . ?
C00S C00G C00I 122.0(6) . . ?
O006 C00H C00G 111.4(5) . . ?
O009 C00H O006 123.6(6) . . ?
O009 C00H C00G 125.0(6) . . ?
C00G C00I C00D 115.1(4) . . ?
C00P C00J N008 119.9(6) . . ?
C00T C00J N008 117.7(6) . . ?
C00T C00J C00P 122.3(6) . . ?
C00B C00K C00N 121.0(6) . . ?
C00R C00L C00B 121.0(6) . . ?
C00O C00M S001 115.3(5) . . ?
C00Q C00N C00K 119.8(7) . . ?
C00M C00O C004 115.6(6) . . ?
C00J C00P C00W 115.9(9) . . ?
C00R C00Q C00N 119.3(6) . . ?
C00Q C00R C00L 121.2(7) . . ?
C00J C00T C00V 117.8(9) . . ?
C00X C00V C00T 120.0(10) . . ?
C00X C00W C00P 123.6(10) . . ?
C00W C00X C00V 120.3(9) . . ?

loop_
_geom_bond_atom_site_label_1
_geom_bond_atom_site_label_2
_geom_bond_distance
_geom_bond_site_symmetry_2
_geom_bond_publ_flag
S001 C00E 1.674(6) . ?
S001 C00M 1.628(8) . ?
O002 C00A 1.232(6) . ?
O003 C00F 1.194(7) . ?
C004 C00E 1.521(7) . ?
C004 C00O 1.460(7) . ?
N005 C00A 1.345(7) . ?
N005 C00D 1.455(6) . ?
O006 C00H 1.323(7) . ?
O006 C00U 1.467(8) . ?
N007 N008 1.391(6) . ?
N007 C00C 1.289(7) . ?
N008 C00F 1.375(7) . ?
N008 C00J 1.415(7) . ?
O009 C00H 1.197(7) . ?
C00A C00E 1.474(7) . ?
C00B C00C 1.458(7) . ?
C00B C00K 1.376(8) . ?
C00B C00L 1.393(8) . ?
C00C C00D 1.509(7) . ?
C00D C00F 1.546(7) . ?
C00D C00I 1.535(7) . ?
C00G C00H 1.480(9) . ?
C00G C00I 1.520(7) . ?
C00G C00S 1.308(9) . ?
C00J C00P 1.383(10) . ?
C00J C00T 1.377(11) . ?
C00K C00N 1.386(9) . ?
C00L C00R 1.365(9) . ?
C00M C00O 1.332(10) . ?
C00N C00Q 1.384(11) . ?
C00P C00W 1.432(12) . ?
C00Q C00R 1.351(11) . ?
C00T C00V 1.425(11) . ?
C00V C00X 1.380(16) . ?
C00W C00X 1.294(17) . ?

loop_
_twin_individual_id
_twin_individual_mass_fraction_refined
1 0.9(2)
2 0.1(2)
